data_2213692
loop_
_publ_author_name
'Therrien, Bruno'
'S\"uss-Fink, Georg'

_publ_section_title
;Chlorido(6,7-dimethyl-2,3-dipyridin-2-ylquinoxaline-\k^2^<i>N</i>,<i>N</i>')(\h^6^-1,2,4,5-tetramethylbenzene)ruthenium(II)
 hexafluorophosphate acetonitrile solvate
;
_journal_coeditor_code BT2357
_journal_issue 6
_journal_name_full 'Acta Crystallographica Section E'
_journal_page_first m1627
_journal_page_last m1627
_journal_paper_doi 10.1107/S1600536807021861
_journal_volume 63
_journal_year 2007
_chemical_formula_iupac '[Ru Cl (C10 H14) (C20 H16 N4)] P F6, C2 H3 N'
_chemical_formula_moiety 'C30 H30 Cl N4 Ru +, F6 P -, C2 H3 N'
_chemical_formula_sum 'C32 H33 Cl F6 N5 P Ru'
_chemical_formula_weight 769.12
_chemical_name_systematic
;
Chlorido(6,7-dimethyl-2,3-dipyridin-2-ylquinoxaline-\k^2^N,N')(\h^6^-
1,2,4,5-tetramethylbenzene)ruthenium(II) hexafluorophosphate acetonitrile
solvate
;
_space_group_IT_number 9
_symmetry_cell_setting monoclinic
_symmetry_space_group_name_Hall 'C -2yc'
_symmetry_space_group_name_H-M 'C 1 c 1'
_atom_sites_solution_hydrogens geom
_atom_sites_solution_primary direct
_atom_sites_solution_secondary difmap
_audit_creation_method SHELXL97
_cell_angle_alpha 90.00
_cell_angle_beta 104.140(10)
_cell_angle_gamma 90.00
_cell_formula_units_Z 4
_cell_length_a 13.1725(11)
_cell_length_b 25.6651(17)
_cell_length_c 10.1222(9)
_cell_measurement_reflns_used 8000
_cell_measurement_temperature 173(2)
_cell_measurement_theta_max 25.95
_cell_measurement_theta_min 2.05
_cell_volume 3318.4(5)
_computing_cell_refinement 'CELL (Stoe, 2000)'
_computing_data_collection 'EXPOSE (Stoe, 2000)'
_computing_data_reduction 'INTEGRATE (Stoe, 2000)'
_computing_molecular_graphics 'ORTEP-3 (Farrugia, 1997)'
_computing_publication_material SHELXL97
_computing_structure_refinement 'SHELXL97 (Sheldrick, 2001)'
_computing_structure_solution 'SHELXS97 (Sheldrick, 2001)'
_diffrn_ambient_temperature 173(2)
_diffrn_detector_area_resol_mean 0.81\%A
_diffrn_measured_fraction_theta_full 0.993
_diffrn_measured_fraction_theta_max 0.993
_diffrn_measurement_device_type 'Stoe IPDS'
_diffrn_measurement_method 'phi oscillation'
_diffrn_radiation_monochromator graphite
_diffrn_radiation_source 'fine-focus sealed tube'
_diffrn_radiation_type MoK\a
_diffrn_radiation_wavelength 0.71073
_diffrn_reflns_av_R_equivalents 0.0342
_diffrn_reflns_av_sigmaI/netI 0.0375
_diffrn_reflns_limit_h_max 16
_diffrn_reflns_limit_h_min -16
_diffrn_reflns_limit_k_max 31
_diffrn_reflns_limit_k_min -31
_diffrn_reflns_limit_l_max 12
_diffrn_reflns_limit_l_min -12
_diffrn_reflns_number 13015
_diffrn_reflns_theta_full 25.95
_diffrn_reflns_theta_max 25.95
_diffrn_reflns_theta_min 2.42
_diffrn_standards_decay_% 0
_diffrn_standards_interval_time 0
_diffrn_standards_number 0
_exptl_absorpt_coefficient_mu 0.666
_exptl_absorpt_correction_type none
_exptl_crystal_colour orange
_exptl_crystal_density_diffrn 1.539
_exptl_crystal_density_method 'not measured'
_exptl_crystal_description block
_exptl_crystal_F_000 1560
_exptl_crystal_size_max 0.34
_exptl_crystal_size_mid 0.22
_exptl_crystal_size_min 0.19
_refine_diff_density_max 0.509
_refine_diff_density_min -0.266
_refine_ls_abs_structure_details 'Flack  (1983), 2912 Friedel pairs'
_refine_ls_abs_structure_Flack -0.01(2)
_refine_ls_extinction_method none
_refine_ls_goodness_of_fit_ref 1.014
_refine_ls_hydrogen_treatment constr
_refine_ls_matrix_type full
_refine_ls_number_parameters 422
_refine_ls_number_reflns 6142
_refine_ls_number_restraints 2
_refine_ls_restrained_S_all 1.014
_refine_ls_R_factor_all 0.0291
_refine_ls_R_factor_gt 0.0257
_refine_ls_shift/su_max 0.001
_refine_ls_shift/su_mean 0.000
_refine_ls_structure_factor_coef Fsqd
_refine_ls_weighting_details 'calc w=1/[\s^2^(Fo^2^)+(0.0420P)^2^] where P=(Fo^2^+2Fc^2^)/3'
_refine_ls_weighting_scheme calc
_refine_ls_wR_factor_gt 0.0614
_refine_ls_wR_factor_ref 0.0635
_reflns_number_gt 5710
_reflns_number_total 6142
_reflns_threshold_expression I>2\s(I)
_cod_data_source_file bt2357.cif
_cod_data_source_block I
_cod_original_sg_symbol_H-M 'C c'
_cod_database_code 2213692
_cod_database_fobs_code 2213692

loop_
_symmetry_equiv_pos_as_xyz
'x, y, z'
'x, -y, z+1/2'
'x+1/2, y+1/2, z'
'x+1/2, -y+1/2, z+1/2'

loop_
_atom_site_type_symbol
_atom_site_label
_atom_site_fract_x
_atom_site_fract_y
_atom_site_fract_z
_atom_site_U_iso_or_equiv
_atom_site_adp_type
_atom_site_calc_flag
_atom_site_refinement_flags
_atom_site_occupancy
C C1 0.6737(3) 0.39051(13) 0.2351(3) 0.0307(7) Uani d . 1
H H1 0.7045 0.3767 0.1694 0.037 Uiso calc R 1
C C2 0.6820(3) 0.44337(14) 0.2618(4) 0.0397(8) Uani d . 1
H H2 0.7164 0.4650 0.2131 0.048 Uiso calc R 1
C C3 0.6390(3) 0.46340(14) 0.3613(4) 0.0421(9) Uani d . 1
H H3 0.6439 0.4989 0.3806 0.050 Uiso calc R 1
C C4 0.5882(3) 0.43078(12) 0.4326(3) 0.0317(7) Uani d . 1
H H4 0.5601 0.4439 0.5017 0.038 Uiso calc R 1
C C5 0.5796(2) 0.37805(11) 0.3999(3) 0.0206(6) Uani d . 1
C C6 0.5389(2) 0.33765(11) 0.4764(3) 0.0177(6) Uani d . 1
C C7 0.4808(2) 0.34576(11) 0.5771(3) 0.0198(6) Uani d . 1
C C8 0.4218(3) 0.39516(13) 0.5831(4) 0.0286(7) Uani d . 1
C C9 0.4299(3) 0.42035(18) 0.7062(4) 0.0475(10) Uani d . 1
H H9 0.4766 0.4091 0.7854 0.057 Uiso calc R 1
C C10 0.3656(4) 0.4631(2) 0.7064(5) 0.0673(14) Uani d . 1
H H10 0.3693 0.4815 0.7866 0.081 Uiso calc R 1
C C11 0.2965(4) 0.47820(17) 0.5880(5) 0.0583(12) Uani d . 1
H H11 0.2524 0.5066 0.5863 0.070 Uiso calc R 1
C C12 0.2943(3) 0.45008(14) 0.4719(4) 0.0416(9) Uani d . 1
H H12 0.2473 0.4602 0.3916 0.050 Uiso calc R 1
C C13 0.5065(2) 0.26073(12) 0.6437(3) 0.0197(6) Uani d . 1
C C14 0.5539(2) 0.24969(11) 0.5364(3) 0.0181(6) Uani d . 1
C C15 0.5899(2) 0.19883(12) 0.5216(3) 0.0206(6) Uani d . 1
H H15 0.6230 0.1918 0.4523 0.025 Uiso calc R 1
C C16 0.5769(2) 0.15968(12) 0.6077(3) 0.0231(6) Uani d . 1
C C17 0.5245(2) 0.17017(12) 0.7126(3) 0.0246(6) Uani d . 1
C C18 0.4924(2) 0.22013(12) 0.7308(3) 0.0223(6) Uani d . 1
H H18 0.4608 0.2271 0.8016 0.027 Uiso calc R 1
C C19 0.6161(3) 0.10587(14) 0.5893(4) 0.0386(8) Uani d . 1
H H19A 0.6478 0.1057 0.5134 0.058 Uiso calc R 1
H H19B 0.5586 0.0818 0.5725 0.058 Uiso calc R 1
H H19C 0.6671 0.0957 0.6703 0.058 Uiso calc R 1
C C20 0.5024(3) 0.12652(14) 0.8013(4) 0.0396(9) Uani d . 1
H H20A 0.4624 0.1397 0.8616 0.059 Uiso calc R 1
H H20B 0.5673 0.1124 0.8537 0.059 Uiso calc R 1
H H20C 0.4634 0.0997 0.7449 0.059 Uiso calc R 1
C C21 0.4337(3) 0.25966(16) 0.1676(4) 0.0231(8) Uani d . 1
C C22 0.4661(2) 0.29775(13) 0.0880(3) 0.0238(6) Uani d . 1
C C23 0.5573(3) 0.28838(11) 0.0386(3) 0.0227(6) Uani d . 1
H H23 0.5774 0.3135 -0.0161 0.027 Uiso calc R 1
C C24 0.6182(2) 0.24295(13) 0.0690(3) 0.0247(6) Uani d . 1
C C25 0.5849(3) 0.20366(12) 0.1513(3) 0.0248(6) Uani d . 1
C C26 0.4947(2) 0.21243(12) 0.1960(3) 0.0245(7) Uani d . 1
H H26 0.4724 0.1866 0.2467 0.029 Uiso calc R 1
C C27 0.3433(3) 0.26601(16) 0.2315(4) 0.0359(8) Uani d . 1
H H27A 0.3435 0.3007 0.2670 0.054 Uiso calc R 1
H H27B 0.3495 0.2413 0.3043 0.054 Uiso calc R 1
H H27C 0.2791 0.2601 0.1643 0.054 Uiso calc R 1
C C28 0.4090(3) 0.34842(14) 0.0542(4) 0.0374(8) Uani d . 1
H H28A 0.3493 0.3434 -0.0210 0.056 Uiso calc R 1
H H28B 0.4549 0.3738 0.0301 0.056 Uiso calc R 1
H H28C 0.3861 0.3605 0.1320 0.056 Uiso calc R 1
C C29 0.7168(3) 0.23601(16) 0.0209(4) 0.0375(8) Uani d . 1
H H29A 0.7070 0.2085 -0.0454 0.056 Uiso calc R 1
H H29B 0.7736 0.2272 0.0969 0.056 Uiso calc R 1
H H29C 0.7328 0.2679 -0.0195 0.056 Uiso calc R 1
C C30 0.6503(3) 0.15529(13) 0.1905(4) 0.0375(8) Uani d . 1
H H30A 0.6237 0.1356 0.2554 0.056 Uiso calc R 1
H H30B 0.7216 0.1650 0.2303 0.056 Uiso calc R 1
H H30C 0.6471 0.1344 0.1109 0.056 Uiso calc R 1
C C31 0.9370(5) 0.5418(2) 0.0826(5) 0.0691(14) Uani d . 1
H H31A 0.9221 0.5783 0.0884 0.104 Uiso calc R 1
H H31B 0.8742 0.5221 0.0770 0.104 Uiso calc R 1
H H31C 0.9624 0.5355 0.0028 0.104 Uiso calc R 1
C C32 1.0143(4) 0.52645(17) 0.2005(5) 0.0536(11) Uani d . 1
Cl Cl1 0.77649(7) 0.26807(4) 0.37328(9) 0.0297(2) Uani d . 1
F F1 0.6671(3) 0.59853(15) 0.4129(3) 0.0876(10) Uani d . 1
F F2 0.8737(3) 0.61602(15) 0.3128(5) 0.1120(14) Uani d . 1
F F3 0.8192(3) 0.56190(14) 0.4539(5) 0.1267(18) Uani d . 1
F F4 0.7226(3) 0.56792(12) 0.2415(3) 0.0917(12) Uani d . 1
F F5 0.7142(3) 0.65335(13) 0.2704(4) 0.1225(18) Uani d . 1
F F6 0.8135(3) 0.64711(13) 0.4792(4) 0.0918(11) Uani d . 1
N N1 0.62207(19) 0.35849(10) 0.3015(2) 0.0211(5) Uani d . 1
N N2 0.56634(18) 0.28914(9) 0.4497(2) 0.0159(5) Uani d . 1
N N3 0.46743(18) 0.30878(10) 0.6597(2) 0.0216(5) Uani d . 1
N N4 0.3554(2) 0.40938(11) 0.4679(3) 0.0332(6) Uani d . 1
N N5 1.0773(4) 0.51534(17) 0.2953(5) 0.0852(16) Uani d . 1
P P1 0.77074(8) 0.60751(4) 0.35790(11) 0.0365(2) Uani d . 1
Ru Ru1 0.597916(16) 0.280275(7) 0.259714(18) 0.01590(6) Uani d . 1

loop_
_atom_site_aniso_label
_atom_site_aniso_U_11
_atom_site_aniso_U_22
_atom_site_aniso_U_33
_atom_site_aniso_U_12
_atom_site_aniso_U_13
_atom_site_aniso_U_23
C1 0.0343(17) 0.0305(18) 0.0299(17) -0.0100(14) 0.0128(14) 0.0035(13)
C2 0.053(2) 0.0294(18) 0.0429(19) -0.0145(16) 0.0231(18) 0.0038(15)
C3 0.057(2) 0.0196(17) 0.051(2) -0.0127(16) 0.0158(18) -0.0014(15)
C4 0.0417(19) 0.0217(16) 0.0345(17) -0.0069(14) 0.0148(15) -0.0035(13)
C5 0.0210(14) 0.0196(14) 0.0204(14) -0.0006(11) 0.0039(11) 0.0011(11)
C6 0.0157(12) 0.0168(14) 0.0191(13) -0.0014(11) 0.0012(10) -0.0016(11)
C7 0.0182(14) 0.0208(14) 0.0198(13) -0.0004(11) 0.0037(11) -0.0019(11)
C8 0.0301(17) 0.0227(16) 0.0362(19) 0.0006(13) 0.0141(15) -0.0039(14)
C9 0.057(3) 0.051(3) 0.036(2) 0.021(2) 0.0134(18) -0.0081(18)
C10 0.096(4) 0.056(3) 0.054(3) 0.026(3) 0.028(3) -0.015(2)
C11 0.061(3) 0.038(2) 0.082(3) 0.028(2) 0.030(2) 0.002(2)
C12 0.040(2) 0.0317(19) 0.056(2) 0.0110(16) 0.0162(18) 0.0125(17)
C13 0.0154(13) 0.0241(14) 0.0181(14) -0.0006(11) 0.0012(11) -0.0002(11)
C14 0.0150(13) 0.0203(15) 0.0172(14) -0.0007(11) 0.0007(11) 0.0038(11)
C15 0.0201(14) 0.0247(15) 0.0177(13) 0.0047(12) 0.0057(11) 0.0008(11)
C16 0.0238(14) 0.0226(15) 0.0218(14) 0.0039(12) 0.0034(12) 0.0041(11)
C17 0.0256(14) 0.0263(16) 0.0204(14) -0.0024(12) 0.0031(12) 0.0062(11)
C18 0.0222(14) 0.0291(16) 0.0171(12) 0.0002(13) 0.0075(11) 0.0039(12)
C19 0.049(2) 0.0281(18) 0.044(2) 0.0088(16) 0.0223(17) 0.0085(15)
C20 0.053(2) 0.0327(19) 0.0385(19) 0.0021(17) 0.0220(17) 0.0168(15)
C21 0.0146(16) 0.0341(19) 0.0184(16) -0.0089(14) -0.0002(12) -0.0070(15)
C22 0.0213(14) 0.0308(16) 0.0155(13) 0.0013(12) -0.0029(11) 0.0000(12)
C23 0.0291(17) 0.0237(16) 0.0138(13) -0.0080(12) 0.0021(12) 0.0022(11)
C24 0.0238(15) 0.0326(17) 0.0186(15) -0.0024(13) 0.0070(12) -0.0061(12)
C25 0.0269(15) 0.0201(14) 0.0244(14) -0.0019(12) 0.0007(12) -0.0048(12)
C26 0.0255(15) 0.0268(16) 0.0191(15) -0.0103(12) 0.0012(12) -0.0013(11)
C27 0.0206(15) 0.056(2) 0.0298(17) -0.0052(15) 0.0042(14) -0.0038(15)
C28 0.0382(19) 0.035(2) 0.0357(18) 0.0122(15) 0.0027(15) 0.0067(14)
C29 0.0330(19) 0.049(2) 0.0325(18) 0.0021(16) 0.0126(15) -0.0084(16)
C30 0.046(2) 0.0253(17) 0.0402(19) 0.0090(15) 0.0078(16) -0.0063(15)
C31 0.087(4) 0.069(3) 0.051(3) -0.015(3) 0.015(3) -0.003(2)
C32 0.059(3) 0.036(2) 0.069(3) 0.0002(19) 0.023(3) -0.008(2)
Cl1 0.0175(4) 0.0464(5) 0.0245(4) 0.0022(4) 0.0035(3) 0.0033(4)
F1 0.076(2) 0.106(3) 0.090(2) -0.0250(18) 0.0380(17) -0.0415(19)
F2 0.108(3) 0.095(3) 0.166(4) -0.052(2) 0.095(3) -0.039(3)
F3 0.110(3) 0.062(2) 0.184(4) -0.004(2) -0.010(3) 0.060(2)
F4 0.153(3) 0.069(2) 0.071(2) -0.060(2) 0.061(2) -0.0387(16)
F5 0.126(3) 0.063(2) 0.130(3) -0.016(2) -0.063(3) 0.037(2)
F6 0.089(2) 0.076(2) 0.092(2) -0.0130(17) -0.0146(18) -0.0393(17)
N1 0.0246(14) 0.0205(12) 0.0181(12) -0.0054(9) 0.0049(10) 0.0001(9)
N2 0.0122(11) 0.0194(13) 0.0159(11) -0.0009(9) 0.0034(9) 0.0008(9)
N3 0.0208(12) 0.0245(14) 0.0199(12) -0.0016(10) 0.0057(10) -0.0028(10)
N4 0.0310(15) 0.0267(15) 0.0421(16) 0.0016(12) 0.0096(13) 0.0056(12)
N5 0.092(4) 0.057(3) 0.097(4) 0.026(3) 0.005(3) -0.008(2)
P1 0.0404(5) 0.0233(5) 0.0451(6) -0.0048(4) 0.0093(4) -0.0034(4)
Ru1 0.01498(9) 0.01835(10) 0.01457(9) -0.00139(12) 0.00397(6) 0.00083(12)

loop_
_atom_type_symbol
_atom_type_description
_atom_type_scat_dispersion_real
_atom_type_scat_dispersion_imag
_atom_type_scat_source
C C 0.0033 0.0016 'International Tables Vol C Tables 4.2.6.8 and 6.1.1.4'
H H 0.0000 0.0000 'International Tables Vol C Tables 4.2.6.8 and 6.1.1.4'
N N 0.0061 0.0033 'International Tables Vol C Tables 4.2.6.8 and 6.1.1.4'
O O 0.0106 0.0060 'International Tables Vol C Tables 4.2.6.8 and 6.1.1.4'
Cl Cl 0.1484 0.1585 'International Tables Vol C Tables 4.2.6.8 and 6.1.1.4'
Co Co 0.3494 0.9721 'International Tables Vol C Tables 4.2.6.8 and 6.1.1.4'

loop_
_geom_angle_atom_site_label_1
_geom_angle_atom_site_label_2
_geom_angle_atom_site_label_3
_geom_angle
N1 C1 C2 121.8(3)
N1 C1 H1 119.1
C2 C1 H1 119.1
C3 C2 C1 119.0(3)
C3 C2 H2 120.5
C1 C2 H2 120.5
C2 C3 C4 119.8(3)
C2 C3 H3 120.1
C4 C3 H3 120.1
C3 C4 C5 119.1(3)
C3 C4 H4 120.4
C5 C4 H4 120.4
N1 C5 C4 120.8(3)
N1 C5 C6 113.3(2)
C4 C5 C6 125.4(3)
N2 C6 C7 119.7(3)
N2 C6 C5 113.4(2)
C7 C6 C5 126.8(3)
N3 C7 C6 122.0(3)
N3 C7 C8 115.9(3)
C6 C7 C8 121.7(3)
N4 C8 C9 123.5(3)
N4 C8 C7 115.8(3)
C9 C8 C7 120.4(3)
C8 C9 C10 117.3(4)
C8 C9 H9 121.4
C10 C9 H9 121.4
C11 C10 C9 119.8(4)
C11 C10 H10 120.1
C9 C10 H10 120.1
C10 C11 C12 118.0(4)
C10 C11 H11 121.0
C12 C11 H11 121.0
N4 C12 C11 123.7(4)
N4 C12 H12 118.2
C11 C12 H12 118.2
N3 C13 C18 119.0(3)
N3 C13 C14 121.7(3)
C18 C13 C14 119.1(3)
N2 C14 C13 119.3(3)
N2 C14 C15 121.2(3)
C13 C14 C15 119.5(3)
C16 C15 C14 121.0(3)
C16 C15 H15 119.5
C14 C15 H15 119.5
C15 C16 C17 119.6(3)
C15 C16 C19 119.8(3)
C17 C16 C19 120.6(3)
C18 C17 C16 119.7(3)
C18 C17 C20 120.2(3)
C16 C17 C20 120.1(3)
C17 C18 C13 121.0(3)
C17 C18 H18 119.5
C13 C18 H18 119.5
C16 C19 H19A 109.5
C16 C19 H19B 109.5
H19A C19 H19B 109.5
C16 C19 H19C 109.5
H19A C19 H19C 109.5
H19B C19 H19C 109.5
C17 C20 H20A 109.5
C17 C20 H20B 109.5
H20A C20 H20B 109.5
C17 C20 H20C 109.5
H20A C20 H20C 109.5
H20B C20 H20C 109.5
C22 C21 C26 117.9(3)
C22 C21 C27 124.1(4)
C26 C21 C27 117.9(3)
C22 C21 Ru1 70.71(18)
C26 C21 Ru1 71.11(18)
C27 C21 Ru1 126.5(2)
C21 C22 C23 119.0(3)
C21 C22 C28 122.0(3)
C23 C22 C28 119.0(3)
C21 C22 Ru1 72.09(17)
C23 C22 Ru1 70.78(16)
C28 C22 Ru1 128.1(2)
C24 C23 C22 123.1(3)
C24 C23 Ru1 73.31(17)
C22 C23 Ru1 70.96(16)
C24 C23 H23 118.4
C22 C23 H23 118.4
Ru1 C23 H23 130.1
C23 C24 C25 118.0(3)
C23 C24 C29 121.2(3)
C25 C24 C29 120.8(3)
C23 C24 Ru1 69.53(17)
C25 C24 Ru1 71.49(18)
C29 C24 Ru1 128.8(2)
C26 C25 C24 118.6(3)
C26 C25 C30 121.8(3)
C24 C25 C30 119.6(3)
C26 C25 Ru1 70.55(17)
C24 C25 Ru1 70.82(17)
C30 C25 Ru1 128.6(2)
C25 C26 C21 123.4(3)
C25 C26 Ru1 73.02(17)
C21 C26 Ru1 70.64(18)
C25 C26 H26 118.3
C21 C26 H26 118.3
Ru1 C26 H26 131.1
C21 C27 H27A 109.5
C21 C27 H27B 109.5
H27A C27 H27B 109.5
C21 C27 H27C 109.5
H27A C27 H27C 109.5
H27B C27 H27C 109.5
C22 C28 H28A 109.5
C22 C28 H28B 109.5
H28A C28 H28B 109.5
C22 C28 H28C 109.5
H28A C28 H28C 109.5
H28B C28 H28C 109.5
C24 C29 H29A 109.5
C24 C29 H29B 109.5
H29A C29 H29B 109.5
C24 C29 H29C 109.5
H29A C29 H29C 109.5
H29B C29 H29C 109.5
C25 C30 H30A 109.5
C25 C30 H30B 109.5
H30A C30 H30B 109.5
C25 C30 H30C 109.5
H30A C30 H30C 109.5
H30B C30 H30C 109.5
C32 C31 H31A 109.5
C32 C31 H31B 109.5
H31A C31 H31B 109.5
C32 C31 H31C 109.5
H31A C31 H31C 109.5
H31B C31 H31C 109.5
N5 C32 C31 178.3(5)
C1 N1 C5 119.4(3)
C1 N1 Ru1 124.3(2)
C5 N1 Ru1 116.24(19)
C6 N2 C14 118.3(2)
C6 N2 Ru1 114.41(18)
C14 N2 Ru1 126.31(19)
C7 N3 C13 118.0(3)
C12 N4 C8 117.7(3)
F2 P1 F5 93.3(3)
F2 P1 F3 92.0(3)
F5 P1 F3 174.4(3)
F2 P1 F4 95.3(2)
F5 P1 F4 90.7(2)
F3 P1 F4 90.6(2)
F2 P1 F6 88.1(2)
F5 P1 F6 89.2(2)
F3 P1 F6 89.1(2)
F4 P1 F6 176.6(2)
F2 P1 F1 177.0(2)
F5 P1 F1 88.7(2)
F3 P1 F1 85.9(2)
F4 P1 F1 86.91(17)
F6 P1 F1 89.68(19)
N1 Ru1 N2 76.04(9)
N1 Ru1 C23 96.01(10)
N2 Ru1 C23 152.33(11)
N1 Ru1 C22 90.94(10)
N2 Ru1 C22 114.50(11)
C23 Ru1 C22 38.26(12)
N1 Ru1 C21 114.07(13)
N2 Ru1 C21 91.16(12)
C23 Ru1 C21 67.59(13)
C22 Ru1 C21 37.21(14)
N1 Ru1 C26 151.92(11)
N2 Ru1 C26 96.24(10)
C23 Ru1 C26 78.23(11)
C22 Ru1 C26 67.40(12)
C21 Ru1 C26 38.24(14)
N1 Ru1 C24 123.48(11)
N2 Ru1 C24 160.48(10)
C23 Ru1 C24 37.16(12)
C22 Ru1 C24 68.81(11)
C21 Ru1 C24 80.96(13)
C26 Ru1 C24 66.62(12)
N1 Ru1 C25 161.15(11)
N2 Ru1 C25 122.80(11)
C23 Ru1 C25 67.07(11)
C22 Ru1 C25 80.76(11)
C21 Ru1 C25 68.38(13)
C26 Ru1 C25 36.43(12)
C24 Ru1 C25 37.69(13)
N1 Ru1 Cl1 86.79(7)
N2 Ru1 Cl1 87.99(7)
C23 Ru1 Cl1 118.38(9)
C22 Ru1 Cl1 156.13(9)
C21 Ru1 Cl1 158.26(10)
C26 Ru1 Cl1 120.31(9)
C24 Ru1 Cl1 92.79(8)
C25 Ru1 Cl1 93.98(8)

loop_
_geom_bond_atom_site_label_1
_geom_bond_atom_site_label_2
_geom_bond_distance
C1 N1 1.347(4)
C1 C2 1.382(5)
C1 H1 0.9300
C2 C3 1.370(6)
C2 H2 0.9300
C3 C4 1.381(5)
C3 H3 0.9300
C4 C5 1.391(4)
C4 H4 0.9300
C5 N1 1.352(4)
C5 C6 1.472(4)
C6 N2 1.342(4)
C6 C7 1.431(4)
C7 N3 1.305(4)
C7 C8 1.496(4)
C8 N4 1.326(5)
C8 C9 1.384(5)
C9 C10 1.387(6)
C9 H9 0.9300
C10 C11 1.372(7)
C10 H10 0.9300
C11 C12 1.373(6)
C11 H11 0.9300
C12 N4 1.325(5)
C12 H12 0.9300
C13 N3 1.361(4)
C13 C18 1.406(4)
C13 C14 1.407(4)
C14 N2 1.376(4)
C14 C15 1.409(4)
C15 C16 1.368(4)
C15 H15 0.9300
C16 C17 1.427(4)
C16 C19 1.502(5)
C17 C18 1.377(4)
C17 C20 1.507(4)
C18 H18 0.9300
C19 H19A 0.9600
C19 H19B 0.9600
C19 H19C 0.9600
C20 H20A 0.9600
C20 H20B 0.9600
C20 H20C 0.9600
C21 C22 1.398(5)
C21 C26 1.444(5)
C21 C27 1.497(5)
C21 Ru1 2.200(3)
C22 C23 1.430(5)
C22 C28 1.500(5)
C22 Ru1 2.182(3)
C23 C24 1.406(5)
C23 Ru1 2.180(3)
C23 H23 0.9300
C24 C25 1.443(5)
C24 C29 1.505(5)
C24 Ru1 2.229(3)
C25 C26 1.390(5)
C25 C30 1.507(4)
C25 Ru1 2.238(3)
C26 Ru1 2.206(3)
C26 H26 0.9300
C27 H27A 0.9600
C27 H27B 0.9600
C27 H27C 0.9600
C28 H28A 0.9600
C28 H28B 0.9600
C28 H28C 0.9600
C29 H29A 0.9600
C29 H29B 0.9600
C29 H29C 0.9600
C30 H30A 0.9600
C30 H30B 0.9600
C30 H30C 0.9600
C31 C32 1.423(7)
C31 H31A 0.9600
C31 H31B 0.9600
C31 H31C 0.9600
C32 N5 1.141(6)
Cl1 Ru1 2.3732(9)
F1 P1 1.612(3)
F2 P1 1.548(4)
F3 P1 1.555(3)
F4 P1 1.568(3)
F5 P1 1.550(3)
F6 P1 1.588(3)
N1 Ru1 2.060(2)
N2 Ru1 2.077(2)

loop_
_geom_torsion_atom_site_label_1
_geom_torsion_atom_site_label_2
_geom_torsion_atom_site_label_3
_geom_torsion_atom_site_label_4
_geom_torsion
N1 C1 C2 C3 1.8(6)
C1 C2 C3 C4 0.0(6)
C2 C3 C4 C5 -1.4(5)
C3 C4 C5 N1 1.3(5)
C3 C4 C5 C6 172.5(3)
N1 C5 C6 N2 10.1(3)
C4 C5 C6 N2 -161.6(3)
N1 C5 C6 C7 -173.5(2)
C4 C5 C6 C7 14.7(5)
N2 C6 C7 N3 11.2(4)
C5 C6 C7 N3 -165.0(3)
N2 C6 C7 C8 -161.8(3)
C5 C6 C7 C8 22.1(4)
N3 C7 C8 N4 -120.4(3)
C6 C7 C8 N4 52.9(4)
N3 C7 C8 C9 53.2(4)
C6 C7 C8 C9 -133.5(4)
N4 C8 C9 C10 -1.0(7)
C7 C8 C9 C10 -174.0(4)
C8 C9 C10 C11 1.0(8)
C9 C10 C11 C12 -0.4(8)
C10 C11 C12 N4 -0.2(7)
N3 C13 C14 N2 3.7(4)
C18 C13 C14 N2 178.9(2)
N3 C13 C14 C15 -177.8(2)
C18 C13 C14 C15 -2.6(4)
N2 C14 C15 C16 -179.7(3)
C13 C14 C15 C16 1.9(4)
C14 C15 C16 C17 1.1(4)
C14 C15 C16 C19 180.0(3)
C15 C16 C17 C18 -3.4(4)
C19 C16 C17 C18 177.8(3)
C15 C16 C17 C20 175.3(3)
C19 C16 C17 C20 -3.5(4)
C16 C17 C18 C13 2.6(4)
C20 C17 C18 C13 -176.1(3)
N3 C13 C18 C17 175.7(3)
C14 C13 C18 C17 0.3(4)
C26 C21 C22 C23 0.0(4)
C27 C21 C22 C23 176.5(3)
Ru1 C21 C22 C23 54.9(2)
C26 C21 C22 C28 -179.2(3)
C27 C21 C22 C28 -2.7(5)
Ru1 C21 C22 C28 -124.2(3)
C26 C21 C22 Ru1 -55.0(2)
C27 C21 C22 Ru1 121.5(3)
C21 C22 C23 C24 -1.6(4)
C28 C22 C23 C24 177.7(3)
Ru1 C22 C23 C24 54.0(3)
C21 C22 C23 Ru1 -55.6(2)
C28 C22 C23 Ru1 123.6(3)
C22 C23 C24 C25 1.4(4)
Ru1 C23 C24 C25 54.4(2)
C22 C23 C24 C29 -176.7(3)
Ru1 C23 C24 C29 -123.7(3)
C22 C23 C24 Ru1 -53.0(2)
C23 C24 C25 C26 0.3(4)
C29 C24 C25 C26 178.5(3)
Ru1 C24 C25 C26 53.7(2)
C23 C24 C25 C30 -177.7(3)
C29 C24 C25 C30 0.5(4)
Ru1 C24 C25 C30 -124.2(3)
C23 C24 C25 Ru1 -53.5(2)
C29 C24 C25 Ru1 124.7(3)
C24 C25 C26 C21 -1.9(4)
C30 C25 C26 C21 176.0(3)
Ru1 C25 C26 C21 52.0(3)
C24 C25 C26 Ru1 -53.9(2)
C30 C25 C26 Ru1 124.1(3)
C22 C21 C26 C25 1.8(5)
C27 C21 C26 C25 -175.0(3)
Ru1 C21 C26 C25 -53.0(3)
C22 C21 C26 Ru1 54.8(3)
C27 C21 C26 Ru1 -122.0(3)
C2 C1 N1 C5 -1.9(5)
C2 C1 N1 Ru1 176.0(3)
C4 C5 N1 C1 0.3(4)
C6 C5 N1 C1 -171.9(2)
C4 C5 N1 Ru1 -177.7(2)
C6 C5 N1 Ru1 10.1(3)
C7 C6 N2 C14 -11.3(4)
C5 C6 N2 C14 165.3(2)
C7 C6 N2 Ru1 157.96(19)
C5 C6 N2 Ru1 -25.4(3)
C13 C14 N2 C6 4.3(4)
C15 C14 N2 C6 -174.1(2)
C13 C14 N2 Ru1 -163.54(19)
C15 C14 N2 Ru1 18.0(4)
C6 C7 N3 C13 -3.0(4)
C8 C7 N3 C13 170.3(2)
C18 C13 N3 C7 -179.5(2)
C14 C13 N3 C7 -4.2(4)
C11 C12 N4 C8 0.3(6)
C9 C8 N4 C12 0.3(5)
C7 C8 N4 C12 173.7(3)
C1 N1 Ru1 N2 164.2(3)
C5 N1 Ru1 N2 -17.92(19)
C1 N1 Ru1 C23 -42.8(3)
C5 N1 Ru1 C23 135.1(2)
C1 N1 Ru1 C22 -80.8(2)
C5 N1 Ru1 C22 97.1(2)
C1 N1 Ru1 C21 -110.9(3)
C5 N1 Ru1 C21 67.0(2)
C1 N1 Ru1 C26 -119.0(3)
C5 N1 Ru1 C26 58.9(3)
C1 N1 Ru1 C24 -15.8(3)
C5 N1 Ru1 C24 162.13(19)
C1 N1 Ru1 C25 -17.5(5)
C5 N1 Ru1 C25 160.4(3)
C1 N1 Ru1 Cl1 75.4(2)
C5 N1 Ru1 Cl1 -106.65(19)
C6 N2 Ru1 N1 23.60(19)
C14 N2 Ru1 N1 -168.1(2)
C6 N2 Ru1 C23 -52.4(3)
C14 N2 Ru1 C23 115.8(3)
C6 N2 Ru1 C22 -61.0(2)
C14 N2 Ru1 C22 107.3(2)
C6 N2 Ru1 C21 -90.9(2)
C14 N2 Ru1 C21 77.3(2)
C6 N2 Ru1 C26 -128.9(2)
C14 N2 Ru1 C26 39.3(2)
C6 N2 Ru1 C24 -156.5(3)
C14 N2 Ru1 C24 11.7(4)
C6 N2 Ru1 C25 -155.77(19)
C14 N2 Ru1 C25 12.5(3)
C6 N2 Ru1 Cl1 110.79(19)
C14 N2 Ru1 Cl1 -80.9(2)
C24 C23 Ru1 N1 141.19(19)
C22 C23 Ru1 N1 -83.85(18)
C24 C23 Ru1 N2 -147.6(2)
C22 C23 Ru1 N2 -12.6(3)
C24 C23 Ru1 C22 -135.0(3)
C24 C23 Ru1 C21 -105.2(2)
C22 C23 Ru1 C21 29.7(2)
C24 C23 Ru1 C26 -66.65(19)
C22 C23 Ru1 C26 68.30(19)
C22 C23 Ru1 C24 135.0(3)
C24 C23 Ru1 C25 -30.19(18)
C22 C23 Ru1 C25 104.8(2)
C24 C23 Ru1 Cl1 51.60(19)
C22 C23 Ru1 Cl1 -173.45(15)
C21 C22 Ru1 N1 -130.8(2)
C23 C22 Ru1 N1 98.54(18)
C28 C22 Ru1 N1 -13.7(3)
C21 C22 Ru1 N2 -55.7(2)
C23 C22 Ru1 N2 173.61(16)
C28 C22 Ru1 N2 61.4(3)
C21 C22 Ru1 C23 130.7(3)
C28 C22 Ru1 C23 -112.2(4)
C23 C22 Ru1 C21 -130.7(3)
C28 C22 Ru1 C21 117.1(4)
C21 C22 Ru1 C26 30.8(2)
C23 C22 Ru1 C26 -99.85(19)
C28 C22 Ru1 C26 147.9(3)
C21 C22 Ru1 C24 103.4(2)
C23 C22 Ru1 C24 -27.29(17)
C28 C22 Ru1 C24 -139.5(3)
C21 C22 Ru1 C25 66.2(2)
C23 C22 Ru1 C25 -64.46(18)
C28 C22 Ru1 C25 -176.7(3)
C21 C22 Ru1 Cl1 145.1(2)
C23 C22 Ru1 Cl1 14.4(3)
C28 C22 Ru1 Cl1 -97.9(3)
C22 C21 Ru1 N1 56.0(2)
C26 C21 Ru1 N1 -173.84(17)
C27 C21 Ru1 N1 -62.6(4)
C22 C21 Ru1 N2 131.2(2)
C26 C21 Ru1 N2 -98.63(19)
C27 C21 Ru1 N2 12.6(3)
C22 C21 Ru1 C23 -30.5(2)
C26 C21 Ru1 C23 99.6(2)
C27 C21 Ru1 C23 -149.2(4)
C26 C21 Ru1 C22 130.1(3)
C27 C21 Ru1 C22 -118.6(4)
C22 C21 Ru1 C26 -130.1(3)
C27 C21 Ru1 C26 111.2(4)
C22 C21 Ru1 C24 -66.7(2)
C26 C21 Ru1 C24 63.4(2)
C27 C21 Ru1 C24 174.7(4)
C22 C21 Ru1 C25 -103.7(2)
C26 C21 Ru1 C25 26.45(18)
C27 C21 Ru1 C25 137.7(4)
C22 C21 Ru1 Cl1 -141.3(2)
C26 C21 Ru1 Cl1 -11.1(4)
C27 C21 Ru1 Cl1 100.1(4)
C25 C26 Ru1 N1 147.8(2)
C21 C26 Ru1 N1 12.0(3)
C25 C26 Ru1 N2 -140.30(17)
C21 C26 Ru1 N2 83.9(2)
C25 C26 Ru1 C23 67.18(18)
C21 C26 Ru1 C23 -68.6(2)
C25 C26 Ru1 C22 105.7(2)
C21 C26 Ru1 C22 -30.1(2)
C25 C26 Ru1 C21 135.8(3)
C25 C26 Ru1 C24 30.00(18)
C21 C26 Ru1 C24 -105.8(2)
C21 C26 Ru1 C25 -135.8(3)
C25 C26 Ru1 Cl1 -48.97(19)
C21 C26 Ru1 Cl1 175.25(19)
C23 C24 Ru1 N1 -48.4(2)
C25 C24 Ru1 N1 -179.10(16)
C29 C24 Ru1 N1 65.9(3)
C23 C24 Ru1 N2 131.8(3)
C25 C24 Ru1 N2 1.0(4)
C29 C24 Ru1 N2 -114.0(4)
C25 C24 Ru1 C23 -130.7(3)
C29 C24 Ru1 C23 114.2(4)
C23 C24 Ru1 C22 28.03(19)
C25 C24 Ru1 C22 -102.7(2)
C29 C24 Ru1 C22 142.2(3)
C23 C24 Ru1 C21 64.6(2)
C25 C24 Ru1 C21 -66.16(19)
C29 C24 Ru1 C21 178.8(3)
C23 C24 Ru1 C26 101.7(2)
C25 C24 Ru1 C26 -29.06(17)
C29 C24 Ru1 C26 -144.1(3)
C23 C24 Ru1 C25 130.7(3)
C29 C24 Ru1 C25 -115.0(4)
C23 C24 Ru1 Cl1 -136.35(18)
C25 C24 Ru1 Cl1 92.90(17)
C29 C24 Ru1 Cl1 -22.1(3)
C26 C25 Ru1 N1 -129.0(3)
C24 C25 Ru1 N1 2.3(4)
C30 C25 Ru1 N1 115.3(4)
C26 C25 Ru1 N2 49.1(2)
C24 C25 Ru1 N2 -179.59(16)
C30 C25 Ru1 N2 -66.6(3)
C26 C25 Ru1 C23 -101.55(19)
C24 C25 Ru1 C23 29.79(18)
C30 C25 Ru1 C23 142.8(4)
C26 C25 Ru1 C22 -64.20(18)
C24 C25 Ru1 C22 67.14(18)
C30 C25 Ru1 C22 -179.8(3)
C26 C25 Ru1 C21 -27.67(19)
C24 C25 Ru1 C21 103.7(2)
C30 C25 Ru1 C21 -143.3(4)
C24 C25 Ru1 C26 131.3(3)
C30 C25 Ru1 C26 -115.6(4)
C26 C25 Ru1 C24 -131.3(3)
C30 C25 Ru1 C24 113.0(4)
C26 C25 Ru1 Cl1 139.24(16)
C24 C25 Ru1 Cl1 -89.41(17)
C30 C25 Ru1 Cl1 23.6(3)
